data_4318676
loop_
_publ_author_name
'Trevor W. Hayton'
'Peter Legzdins'
'Brian O. Patrick'

_publ_contact_author_address
;
Dept. of Chemistry
University of British Columbia
2036 Main Mall
Vancouver, BC, Canada
V6T 1Z1
;
_publ_contact_author_name ' Prof. Peter Legzdins'
_publ_section_title
;
 Differing Reactivities of (trimpsi)M(CO)2(NO) Complexes [M = V, Nb, Ta;
 trimpsi =tBuSi(CH2PMe2)3] with Halogens and Halogen Sources
;
_journal_name_full 'Inorganic Chemistry'
_journal_page_first 5388
_journal_page_last 5396
_journal_paper_doi 10.1021/ic020340g
_journal_volume 41
_journal_year 2002
_chemical_formula_sum 'C20 H50 I2 N O2 P4 Si Ta'
_chemical_formula_weight 923.36
_space_group_IT_number 61
_symmetry_cell_setting orthorhombic
_symmetry_Int_Tables_number 61
_symmetry_space_group_name_Hall '-P 2ac 2ab'
_symmetry_space_group_name_H-M 'P b c a'
_audit_creation_date 2002-07-10
_audit_creation_method 'by teXsan v1.8'
_cell_angle_alpha 90
_cell_angle_beta 90
_cell_angle_gamma 90
_cell_formula_units_Z 8
_cell_length_a 14.9001(5)
_cell_length_b 19.9581(8)
_cell_length_c 22.507(2)
_cell_measurement_reflns_used 20479
_cell_measurement_temperature 198.2
_cell_measurement_theta_max 26.75
_cell_measurement_theta_min 2.73
_cell_volume 6693.1(7)
_computing_cell_refinement 'd*TREK (MSC, 1996-1998)'
_computing_data_collection 'd*TREK (MSC, 1996-1998)'
_computing_data_reduction 'd*TREK (MSC, 1996-1998)'
_computing_publication_material 'teXsan (MSC, 1992-1997)'
_computing_structure_refinement 'teXsan (MSC, 1992-1997)'
_computing_structure_solution
;
DIRDIF92 PATTY (Beurskens, 1992)
;
_diffrn_ambient_temperature 198.2
_diffrn_detector_area_resol_mean 11.76
_diffrn_measurement_device_type 'Rigaku/ADSC CCD'
_diffrn_measurement_method 'area detector'
_diffrn_orient_matrix_UB_11 0.00000
_diffrn_orient_matrix_UB_12 0.00000
_diffrn_orient_matrix_UB_13 0.00000
_diffrn_orient_matrix_UB_21 0.00000
_diffrn_orient_matrix_UB_22 0.00000
_diffrn_orient_matrix_UB_23 0.00000
_diffrn_orient_matrix_UB_31 0.00000
_diffrn_orient_matrix_UB_32 0.00000
_diffrn_orient_matrix_UB_33 0.00000
_diffrn_radiation_detector CCD
_diffrn_radiation_monochromator graphite
_diffrn_radiation_source 'X-ray tube'
_diffrn_radiation_type 'Mo K\a'
_diffrn_radiation_wavelength 0.7107
_diffrn_reflns_av_R_equivalents 0.08354
_diffrn_reflns_av_sigmaI/netI 0.170
_diffrn_reflns_limit_h_max 15
_diffrn_reflns_limit_h_min -18
_diffrn_reflns_limit_k_max 21
_diffrn_reflns_limit_k_min -23
_diffrn_reflns_limit_l_max 26
_diffrn_reflns_limit_l_min -25
_diffrn_reflns_number 55528
_diffrn_reflns_reduction_process 'Lp corrections applied'
_diffrn_reflns_theta_max 26.75
_diffrn_reflns_theta_min 2.73
_diffrn_standards_decay_% 0.00
_diffrn_standards_interval_count 0
_diffrn_standards_number 0
_exptl_absorpt_coefficient_mu 5.369
_exptl_absorpt_correction_T_max 1.000
_exptl_absorpt_correction_T_min 0.5687
_exptl_absorpt_correction_type multi-scan
_exptl_crystal_colour orange
_exptl_crystal_density_diffrn 1.833
_exptl_crystal_density_meas ?
_exptl_crystal_description platelet
_exptl_crystal_F_000 3568.00
_exptl_crystal_size_max 0.25
_exptl_crystal_size_mid 0.10
_exptl_crystal_size_min 0.04
_refine_diff_density_max 1.50
_refine_diff_density_min -2.05
_refine_ls_extinction_method none
_refine_ls_goodness_of_fit_all 0.747
_refine_ls_goodness_of_fit_ref 0.747
_refine_ls_hydrogen_treatment cnostr
_refine_ls_matrix_type full
_refine_ls_number_constraints 0
_refine_ls_number_parameters 235
_refine_ls_number_reflns 6662
_refine_ls_number_restraints 0
_refine_ls_R_factor_all 0.0645
_refine_ls_R_factor_gt 0.029
_refine_ls_shift/su_max 0.0010
_refine_ls_shift/su_mean 0.0000
_refine_ls_structure_factor_coef Fsqd
_refine_ls_weighting_details 'w = 1/[\s^2^(Fo^2^)]'
_refine_ls_weighting_scheme sigma
_refine_ls_wR_factor_all 0.0855
_refine_ls_wR_factor_ref 0.0855
_reflns_number_gt 3373
_reflns_number_total 7255
_reflns_threshold_expression I>3.00\s(I)
_cod_data_source_file ic020340g.cif
_cod_data_source_block pl217/TH-3-81
_cod_depositor_comments
;
The following automatic conversions were performed:

'_exptl_crystal_density_meas' value 'not measured' was changed to '?'
- the value is perceived as not measured.

Automatic conversion script
Id: cif_fix_values 3008 2015-01-20 13:52:24Z robertas 
;
_cod_original_cell_volume 6693.0(5)
_cod_original_sg_symbol_H-M 'P b c a '
_cod_original_formula_sum 'C20 H50 I2 N O2 P4 Si Ta '
_cod_database_code 4318676

loop_
_symmetry_equiv_pos_as_xyz
'   +x,   +y,   +z'
'1/2+x,1/2-y,   -z'
'   -x,1/2+y,1/2-z'
'1/2-x,   -y,1/2+z'
'   -x,   -y,   -z'
'1/2-x,1/2+y,   +z'
'   +x,1/2-y,1/2+z'
'1/2+x,   +y,1/2-z'

loop_
_atom_site_label
_atom_site_fract_x
_atom_site_fract_y
_atom_site_fract_z
_atom_site_U_iso_or_equiv
_atom_site_occupancy
_atom_site_refinement_flags
_atom_site_adp_type
_atom_site_calc_flag
_atom_site_calc_attached_atom
Ta(1) 0.26398(2) 0.37868(1) 0.56116(1) 0.02323(7) 1.000 . Uani d ?
I(1) 0.27580(4) 0.52511(2) 0.54892(3) 0.0465(2) 1.000 . Uani d ?
I(2) 0.39615(3) 0.38048(3) 0.65904(3) 0.0439(2) 1.000 . Uani d ?
P(1) 0.3078(1) 0.25375(9) 0.56774(9) 0.0276(5) 1.000 . Uani d ?
P(2) 0.1921(1) 0.39571(9) 0.4573(1) 0.0312(5) 1.000 . Uani d ?
P(3) 0.4062(1) 0.37133(9) 0.48629(9) 0.0278(5) 1.000 . Uani d ?
P(4) 0.1674(1) 0.4218(1) 0.6495(1) 0.0384(6) 1.000 . Uani d ?
Si(1) 0.2827(1) 0.25680(9) 0.42996(9) 0.0256(5) 1.000 . Uani d ?
O(1) 0.0898(3) 0.2951(2) 0.5553(3) 0.041(2) 1.000 . Uani d ?
O(2a) 0.4583 0.3680 0.2296 0.127 0.500 . Uiso d ?
O(2b) 0.5238 0.3255 0.2280 0.127 0.500 . Uiso d ?
N(1) 0.1610(4) 0.3295(3) 0.5581(3) 0.030(2) 1.000 . Uani d ?
C(1) 0.2658(5) 0.2118(3) 0.5022(4) 0.033(2) 1.000 . Uani d ?
C(2) 0.1842(5) 0.3142(4) 0.4207(4) 0.033(2) 1.000 . Uani d ?
C(3) 0.3923(5) 0.3045(3) 0.4307(4) 0.033(2) 1.000 . Uani d ?
C(4) 0.2865(5) 0.1944(4) 0.3675(4) 0.035(2) 1.000 . Uani d ?
C(5) 0.2981(7) 0.2309(5) 0.3085(4) 0.060(3) 1.000 . Uani d ?
C(6) 0.3636(6) 0.1459(5) 0.3752(5) 0.057(3) 1.000 . Uani d ?
C(7) 0.1974(5) 0.1539(4) 0.3656(4) 0.047(3) 1.000 . Uani d ?
C(8) 0.4186(5) 0.2150(4) 0.5746(4) 0.042(2) 1.000 . Uani d ?
C(9) 0.2510(5) 0.2141(4) 0.6297(4) 0.045(3) 1.000 . Uani d ?
C(10) 0.2275(6) 0.4480(4) 0.3959(4) 0.052(3) 1.000 . Uani d ?
C(11) 0.0768(5) 0.4245(4) 0.4647(4) 0.048(3) 1.000 . Uani d ?
C(12) 0.4372(5) 0.4455(4) 0.4415(4) 0.046(3) 1.000 . Uani d ?
C(13) 0.5171(4) 0.3551(4) 0.5188(4) 0.038(2) 1.000 . Uani d ?
C(14) 0.2062(6) 0.4817(5) 0.7041(5) 0.063(3) 1.000 . Uani d ?
C(15) 0.0641(5) 0.4602(4) 0.6240(4) 0.051(3) 1.000 . Uani d ?
C(16) 0.1251(5) 0.3545(5) 0.6942(5) 0.058(3) 1.000 . Uani d ?
C(17a) 0.4619 0.4002 0.2873 0.127 0.500 . Uiso d ?
C(17b) 0.5440 0.3908 0.2012 0.127 0.500 . Uiso d ?
C(18a) 0.5544 0.4202 0.2966 0.127 0.500 . Uiso d ?
C(18b) 0.5571 0.4364 0.2510 0.127 0.500 . Uiso d ?
C(19a) 0.6094 0.3735 0.2609 0.127 0.500 . Uiso d ?
C(19b) 0.5850 0.3938 0.3004 0.127 0.500 . Uiso d ?
C(20a) 0.5509 0.3541 0.2117 0.127 0.500 . Uiso d ?
C(20b) 0.5397 0.3306 0.2906 0.127 0.500 . Uiso d ?
H(1) 0.2960 0.1683 0.4993 0.040 1.000 . Uiso c ?
H(2) 0.2012 0.2048 0.5075 0.040 1.000 . Uiso c ?
H(3) 0.1312 0.2913 0.4364 0.039 1.000 . Uiso c ?
H(4) 0.1762 0.3223 0.3780 0.039 1.000 . Uiso c ?
H(5) 0.3996 0.3250 0.3914 0.039 1.000 . Uiso c ?
H(6) 0.4404 0.2718 0.4373 0.039 1.000 . Uiso c ?
H(7) 0.3553 0.2551 0.3085 0.072 1.000 . Uiso c ?
H(8) 0.2977 0.1983 0.2759 0.072 1.000 . Uiso c ?
H(9) 0.2487 0.2627 0.3030 0.072 1.000 . Uiso c ?
H(10) 0.3567 0.1218 0.4129 0.069 1.000 . Uiso c ?
H(11) 0.3636 0.1137 0.3423 0.069 1.000 . Uiso c ?
H(12) 0.4203 0.1706 0.3754 0.069 1.000 . Uiso c ?
H(13) 0.1468 0.1848 0.3610 0.056 1.000 . Uiso c ?
H(14) 0.1989 0.1227 0.3321 0.056 1.000 . Uiso c ?
H(15) 0.1906 0.1287 0.4027 0.056 1.000 . Uiso c ?
H(16) 0.4128 0.1662 0.5708 0.050 1.000 . Uiso c ?
H(17) 0.4580 0.2320 0.5431 0.050 1.000 . Uiso c ?
H(18) 0.4443 0.2260 0.6135 0.050 1.000 . Uiso c ?
H(19) 0.1891 0.2305 0.6319 0.054 1.000 . Uiso c ?
H(20) 0.2508 0.1655 0.6241 0.054 1.000 . Uiso c ?
H(21) 0.2824 0.2251 0.6667 0.054 1.000 . Uiso c ?
H(22) 0.2903 0.4382 0.3862 0.062 1.000 . Uiso c ?
H(23) 0.1897 0.4388 0.3612 0.062 1.000 . Uiso c ?
H(24) 0.2216 0.4952 0.4070 0.062 1.000 . Uiso c ?
H(25) 0.0764 0.4727 0.4731 0.058 1.000 . Uiso c ?
H(26) 0.0443 0.4159 0.4276 0.058 1.000 . Uiso c ?
H(27) 0.0476 0.4004 0.4973 0.058 1.000 . Uiso c ?
H(28) 0.4599 0.4808 0.4678 0.055 1.000 . Uiso c ?
H(29) 0.4839 0.4330 0.4129 0.055 1.000 . Uiso c ?
H(30) 0.3843 0.4619 0.4202 0.055 1.000 . Uiso c ?
H(31) 0.5136 0.3160 0.5450 0.046 1.000 . Uiso c ?
H(32) 0.5604 0.3462 0.4869 0.046 1.000 . Uiso c ?
H(33) 0.5365 0.3943 0.5416 0.046 1.000 . Uiso c ?
H(34) 0.2630 0.4662 0.7212 0.076 1.000 . Uiso c ?
H(35) 0.2154 0.5253 0.6850 0.076 1.000 . Uiso c ?
H(36) 0.1613 0.4862 0.7356 0.076 1.000 . Uiso c ?
H(37) 0.0294 0.4758 0.6583 0.062 1.000 . Uiso c ?
H(38) 0.0782 0.4983 0.5982 0.062 1.000 . Uiso c ?
H(39) 0.0288 0.4272 0.6017 0.062 1.000 . Uiso c ?
H(40) 0.0882 0.3728 0.7264 0.069 1.000 . Uiso c ?
H(41) 0.0886 0.3246 0.6696 0.069 1.000 . Uiso c ?
H(42) 0.1755 0.3293 0.7111 0.069 1.000 . Uiso c ?

loop_
_atom_site_aniso_label
_atom_site_aniso_U_11
_atom_site_aniso_U_22
_atom_site_aniso_U_33
_atom_site_aniso_U_12
_atom_site_aniso_U_13
_atom_site_aniso_U_23
Ta(1) 0.0188(1) 0.0154(1) 0.0355(2) 0.0014(1) -0.0056(1) -0.0011(1)
I(1) 0.0503(3) 0.0153(2) 0.0739(5) -0.0019(2) -0.0046(3) -0.0014(3)
I(2) 0.0359(3) 0.0502(3) 0.0456(3) 0.0071(3) -0.0155(2) -0.0094(3)
P(1) 0.0298(9) 0.0178(9) 0.035(1) 0.0039(7) 0.0010(9) 0.0035(9)
P(2) 0.0256(9) 0.0230(9) 0.045(1) 0.0032(7) -0.0126(9) 0.0019(9)
P(3) 0.0191(8) 0.023(1) 0.041(1) -0.0033(8) -0.0035(8) 0.0015(9)
P(4) 0.029(1) 0.035(1) 0.051(2) 0.0071(9) -0.003(1) -0.012(1)
Si(1) 0.023(1) 0.0206(9) 0.033(1) -0.0030(7) -0.0014(9) -0.0013(9)
O(1) 0.023(2) 0.038(3) 0.061(4) -0.015(2) 0.000(3) -0.002(3)
N(1) 0.027(3) 0.029(3) 0.033(4) 0.003(2) -0.002(3) -0.002(3)
C(1) 0.034(4) 0.020(4) 0.046(5) -0.003(3) 0.007(4) -0.004(3)
C(2) 0.028(4) 0.028(4) 0.042(5) -0.005(3) -0.010(4) -0.003(4)
C(3) 0.026(4) 0.025(4) 0.047(5) -0.006(3) -0.001(4) -0.002(4)
C(4) 0.031(4) 0.030(4) 0.044(5) -0.013(3) 0.004(4) -0.005(4)
C(5) 0.079(7) 0.066(7) 0.035(6) -0.021(5) 0.011(5) -0.021(5)
C(6) 0.043(5) 0.056(6) 0.073(8) 0.006(4) 0.002(5) -0.032(5)
C(7) 0.039(4) 0.050(5) 0.052(6) -0.021(4) 0.000(4) -0.021(5)
C(8) 0.042(4) 0.027(4) 0.057(6) 0.014(3) -0.004(4) 0.003(4)
C(9) 0.060(6) 0.028(4) 0.047(5) 0.002(4) 0.001(4) 0.008(4)
C(10) 0.060(5) 0.045(5) 0.052(6) -0.002(5) -0.018(5) 0.016(4)
C(11) 0.031(4) 0.043(5) 0.070(7) 0.016(4) -0.019(4) -0.011(5)
C(12) 0.048(5) 0.038(5) 0.052(6) -0.017(4) 0.001(5) 0.000(5)
C(13) 0.013(3) 0.048(5) 0.054(6) -0.008(3) -0.007(3) -0.004(4)
C(14) 0.052(6) 0.061(6) 0.078(8) 0.000(5) 0.005(5) -0.042(6)
C(15) 0.030(4) 0.051(5) 0.073(7) 0.022(4) -0.002(4) -0.010(5)
C(16) 0.033(5) 0.066(6) 0.075(8) 0.010(4) 0.007(5) -0.013(5)

loop_
_atom_type_symbol
_atom_type_oxidation_number
_atom_type_number_in_cell
_atom_type_scat_dispersion_real
_atom_type_scat_dispersion_imag
_atom_type_scat_source
C 0 160 0.002 0.002
;International Tables for Crystallography
(1992, Vol. C, Tables 4.2.6.8 and 6.1.1.1)
;
H 0 400 0.000 0.000
;International Tables for Crystallography
(1992, Vol. C, Table 6.1.1.2)
;
O 0 16 0.008 0.006
;International Tables for Crystallography
(1992, Vol. C, Tables 4.2.6.8 and 6.1.1.1)
;
P 0 32 0.090 0.095
;International Tables for Crystallography
(1992, Vol. C, Tables 4.2.6.8 and 6.1.1.1)
;
Si 0 8 0.072 0.071
;International Tables for Crystallography
(1992, Vol. C, Tables 4.2.6.8 and 6.1.1.1)
;
I 0 16 -0.726 1.812
;International Tables for Crystallography
(1992, Vol. C, Tables 4.2.6.8 and 6.1.1.1)
;
Ta 0 8 -1.258 6.523
;International Tables for Crystallography
(1992, Vol. C, Tables 4.2.6.8 and 6.1.1.1)
;
N 0 8 0.004 0.003
;International Tables for Crystallography
(1992, Vol. C, Tables 4.2.6.8 and 6.1.1.1)
;

loop_
_geom_angle_atom_site_label_1
_geom_angle_atom_site_label_2
_geom_angle_atom_site_label_3
_geom_angle
_geom_angle_site_symmetry_1
_geom_angle_site_symmetry_2
_geom_angle_site_symmetry_3
_geom_angle_publ_flag
I(1) Ta(1) I(2) 91.02(2) . . . yes
I(1) Ta(1) P(1) 87.06(4) . . . yes
I(1) Ta(1) P(2) 79.05(4) . . . yes
I(1) Ta(1) P(3) 161.81(4) . . . yes
I(1) Ta(1) P(4) 77.06(5) . . . yes
I(1) Ta(1) N(1) 125.6(2) . . . yes
I(2) Ta(1) P(1) 86.74(4) . . . yes
I(2) Ta(1) P(2) 160.99(5) . . . yes
I(2) Ta(1) P(3) 78.48(5) . . . yes
I(2) Ta(1) P(4) 78.16(5) . . . yes
I(2) Ta(1) N(1) 126.5(2) . . . yes
P(1) Ta(1) P(2) 76.68(6) . . . yes
P(1) Ta(1) P(3) 77.63(6) . . . yes
P(1) Ta(1) P(4) 157.74(6) . . . yes
P(1) Ta(1) N(1) 127.3(2) . . . yes
P(2) Ta(1) P(3) 106.42(6) . . . yes
P(2) Ta(1) P(4) 114.65(7) . . . yes
P(2) Ta(1) N(1) 71.9(2) . . . yes
P(3) Ta(1) P(4) 114.56(7) . . . yes
P(3) Ta(1) N(1) 72.2(2) . . . yes
P(4) Ta(1) N(1) 75.0(2) . . . yes
Ta(1) P(1) C(1) 112.0(2) . . . yes
Ta(1) P(1) C(8) 119.4(3) . . . yes
Ta(1) P(1) C(9) 117.8(3) . . . yes
C(1) P(1) C(8) 103.8(4) . . . yes
C(1) P(1) C(9) 104.1(3) . . . yes
C(8) P(1) C(9) 97.7(4) . . . yes
Ta(1) P(2) C(2) 108.5(3) . . . yes
Ta(1) P(2) C(10) 130.1(3) . . . yes
Ta(1) P(2) C(11) 110.4(3) . . . yes
C(2) P(2) C(10) 100.8(4) . . . yes
C(2) P(2) C(11) 105.2(3) . . . yes
C(10) P(2) C(11) 99.4(4) . . . yes
Ta(1) P(3) C(3) 108.2(2) . . . yes
Ta(1) P(3) C(12) 129.9(3) . . . yes
Ta(1) P(3) C(13) 110.3(3) . . . yes
C(3) P(3) C(12) 100.7(4) . . . yes
C(3) P(3) C(13) 105.3(4) . . . yes
C(12) P(3) C(13) 99.9(4) . . . yes
Ta(1) P(4) C(14) 124.1(3) . . . yes
Ta(1) P(4) C(15) 111.6(3) . . . yes
Ta(1) P(4) C(16) 112.1(3) . . . yes
C(14) P(4) C(15) 101.9(4) . . . yes
C(14) P(4) C(16) 103.0(5) . . . yes
C(15) P(4) C(16) 101.3(4) . . . yes
C(1) Si(1) C(2) 111.7(3) . . . yes
C(1) Si(1) C(3) 110.5(3) . . . yes
C(1) Si(1) C(4) 108.3(3) . . . yes
C(2) Si(1) C(3) 106.6(3) . . . yes
C(2) Si(1) C(4) 110.2(3) . . . yes
C(3) Si(1) C(4) 109.5(3) . . . yes
C(17a) O(2a) C(20a) 107.1637(7) . . . yes
C(17b) O(2b) C(20b) 107.8893(2) . . . yes
Ta(1) N(1) O(1) 179.2(6) . . . yes
P(1) C(1) Si(1) 117.9(4) . . . yes
P(1) C(1) H(1) 107.2 . . . no
P(1) C(1) H(2) 107.3 . . . no
Si(1) C(1) H(1) 107.2 . . . no
Si(1) C(1) H(2) 107.3 . . . no
H(1) C(1) H(2) 109.7 . . . no
P(2) C(2) Si(1) 116.3(4) . . . yes
P(2) C(2) H(3) 107.6 . . . no
P(2) C(2) H(4) 107.8 . . . no
Si(1) C(2) H(3) 107.8 . . . no
Si(1) C(2) H(4) 108.0 . . . no
H(3) C(2) H(4) 109.1 . . . no
P(3) C(3) Si(1) 116.0(4) . . . yes
P(3) C(3) H(5) 107.7 . . . no
P(3) C(3) H(6) 107.7 . . . no
Si(1) C(3) H(5) 107.9 . . . no
Si(1) C(3) H(6) 107.9 . . . no
H(5) C(3) H(6) 109.6 . . . no
Si(1) C(4) C(5) 109.8(5) . . . yes
Si(1) C(4) C(6) 111.2(6) . . . yes
Si(1) C(4) C(7) 109.9(5) . . . yes
C(5) C(4) C(6) 108.6(7) . . . yes
C(5) C(4) C(7) 108.7(7) . . . yes
C(6) C(4) C(7) 108.6(6) . . . yes
C(4) C(5) H(7) 109.0 . . . no
C(4) C(5) H(8) 109.0 . . . no
C(4) C(5) H(9) 109.8 . . . no
H(7) C(5) H(8) 109.1 . . . no
H(7) C(5) H(9) 109.8 . . . no
H(8) C(5) H(9) 110.1 . . . no
C(4) C(6) H(10) 109.6 . . . no
C(4) C(6) H(11) 110.3 . . . no
C(4) C(6) H(12) 109.5 . . . no
H(10) C(6) H(11) 109.7 . . . no
H(10) C(6) H(12) 108.2 . . . no
H(11) C(6) H(12) 109.6 . . . no
C(4) C(7) H(13) 109.3 . . . no
C(4) C(7) H(14) 109.2 . . . no
C(4) C(7) H(15) 109.7 . . . no
H(13) C(7) H(14) 109.3 . . . no
H(13) C(7) H(15) 109.6 . . . no
H(14) C(7) H(15) 109.8 . . . no
P(1) C(8) H(16) 110.0 . . . no
P(1) C(8) H(17) 110.0 . . . no
P(1) C(8) H(18) 109.5 . . . no
H(16) C(8) H(17) 109.6 . . . no
H(16) C(8) H(18) 108.9 . . . no
H(17) C(8) H(18) 108.8 . . . no
P(1) C(9) H(19) 109.4 . . . no
P(1) C(9) H(20) 109.2 . . . no
P(1) C(9) H(21) 109.7 . . . no
H(19) C(9) H(20) 109.1 . . . no
H(19) C(9) H(21) 109.9 . . . no
H(20) C(9) H(21) 109.5 . . . no
P(2) C(10) H(22) 109.5 . . . no
P(2) C(10) H(23) 109.2 . . . no
P(2) C(10) H(24) 108.7 . . . no
H(22) C(10) H(23) 110.4 . . . no
H(22) C(10) H(24) 109.7 . . . no
H(23) C(10) H(24) 109.3 . . . no
P(2) C(11) H(25) 109.1 . . . no
P(2) C(11) H(26) 108.9 . . . no
P(2) C(11) H(27) 109.8 . . . no
H(25) C(11) H(26) 108.8 . . . no
H(25) C(11) H(27) 110.2 . . . no
H(26) C(11) H(27) 109.9 . . . no
P(3) C(12) H(28) 109.1 . . . no
P(3) C(12) H(29) 109.4 . . . no
P(3) C(12) H(30) 109.2 . . . no
H(28) C(12) H(29) 109.7 . . . no
H(28) C(12) H(30) 109.4 . . . no
H(29) C(12) H(30) 109.9 . . . no
P(3) C(13) H(31) 109.5 . . . no
P(3) C(13) H(32) 108.8 . . . no
P(3) C(13) H(33) 108.9 . . . no
H(31) C(13) H(32) 110.2 . . . no
H(31) C(13) H(33) 110.2 . . . no
H(32) C(13) H(33) 109.3 . . . no
P(4) C(14) H(34) 109.3 . . . no
P(4) C(14) H(35) 108.4 . . . no
P(4) C(14) H(36) 109.7 . . . no
H(34) C(14) H(35) 109.0 . . . no
H(34) C(14) H(36) 110.9 . . . no
H(35) C(14) H(36) 109.6 . . . no
P(4) C(15) H(37) 109.7 . . . no
P(4) C(15) H(38) 109.4 . . . no
P(4) C(15) H(39) 109.5 . . . no
H(37) C(15) H(38) 109.3 . . . no
H(37) C(15) H(39) 109.6 . . . no
H(38) C(15) H(39) 109.2 . . . no
P(4) C(16) H(40) 109.2 . . . no
P(4) C(16) H(41) 109.2 . . . no
P(4) C(16) H(42) 109.0 . . . no
H(40) C(16) H(41) 110.0 . . . no
H(40) C(16) H(42) 109.6 . . . no
H(41) C(16) H(42) 109.7 . . . no
O(2a) C(17a) C(18a) 106.6787(4) . . . yes
O(2b) C(17b) C(18b) 105.4078(1) . . . yes
C(17a) C(18a) C(19a) 105.940(1) . . . yes
C(17b) C(18b) C(19b) 105.0416(1) . . . yes
C(18a) C(19a) C(20a) 104.389(2) . . . yes
C(18b) C(19b) C(20b) 105.0259(7) . . . yes
O(2a) C(20a) C(19a) 107.689(2) . . . yes
O(2b) C(20b) C(19b) 106.8038(2) . . . yes

loop_
_geom_bond_atom_site_label_1
_geom_bond_atom_site_label_2
_geom_bond_distance
_geom_bond_site_symmetry_1
_geom_bond_site_symmetry_2
_geom_bond_publ_flag
Ta(1) I(1) 2.9407(5) . . yes
Ta(1) I(2) 2.9552(6) . . yes
Ta(1) P(1) 2.711(2) . . yes
Ta(1) P(2) 2.593(2) . . yes
Ta(1) P(3) 2.582(2) . . yes
Ta(1) P(4) 2.600(2) . . yes
Ta(1) N(1) 1.824(5) . . yes
P(1) C(1) 1.841(8) . . yes
P(1) C(8) 1.849(8) . . yes
P(1) C(9) 1.836(7) . . yes
P(2) C(2) 1.827(7) . . yes
P(2) C(10) 1.810(9) . . yes
P(2) C(11) 1.819(8) . . yes
P(3) C(3) 1.809(8) . . yes
P(3) C(12) 1.829(7) . . yes
P(3) C(13) 1.814(8) . . yes
P(4) C(14) 1.811(9) . . yes
P(4) C(15) 1.813(8) . . yes
P(4) C(16) 1.79(1) . . yes
Si(1) C(1) 1.891(7) . . yes
Si(1) C(2) 1.873(7) . . yes
Si(1) C(3) 1.874(8) . . yes
Si(1) C(4) 1.879(8) . . yes
O(1) N(1) 1.264(7) . . yes
O(2a) C(17a) 1.449 . . yes
O(2a) C(20a) 1.464 . . yes
O(2b) C(17b) 1.468 . . yes
O(2b) C(20b) 1.432 . . yes
C(1) H(1) 0.98 . . no
C(1) H(2) 0.98 . . no
C(2) H(3) 0.98 . . no
C(2) H(4) 0.98 . . no
C(3) H(5) 0.98 . . no
C(3) H(6) 0.98 . . no
C(4) C(5) 1.53(1) . . yes
C(4) C(6) 1.51(1) . . yes
C(4) C(7) 1.553(9) . . yes
C(5) H(7) 0.98 . . no
C(5) H(8) 0.98 . . no
C(5) H(9) 0.97 . . no
C(6) H(10) 0.99 . . no
C(6) H(11) 0.97 . . no
C(6) H(12) 0.99 . . no
C(7) H(13) 0.98 . . no
C(7) H(14) 0.98 . . no
C(7) H(15) 0.98 . . no
C(8) H(16) 0.98 . . no
C(8) H(17) 0.98 . . no
C(8) H(18) 0.99 . . no
C(9) H(19) 0.98 . . no
C(9) H(20) 0.98 . . no
C(9) H(21) 0.97 . . no
C(10) H(22) 0.97 . . no
C(10) H(23) 0.98 . . no
C(10) H(24) 0.99 . . no
C(11) H(25) 0.98 . . no
C(11) H(26) 0.99 . . no
C(11) H(27) 0.97 . . no
C(12) H(28) 0.98 . . no
C(12) H(29) 0.98 . . no
C(12) H(30) 0.98 . . no
C(13) H(31) 0.97 . . no
C(13) H(32) 0.98 . . no
C(13) H(33) 0.98 . . no
C(14) H(34) 0.98 . . no
C(14) H(35) 0.99 . . no
C(14) H(36) 0.97 . . no
C(15) H(37) 0.98 . . no
C(15) H(38) 0.98 . . no
C(15) H(39) 0.98 . . no
C(16) H(40) 0.98 . . no
C(16) H(41) 0.98 . . no
C(16) H(42) 0.98 . . no
C(17a) C(18a) 1.450 . . yes
C(17b) C(18b) 1.458 . . yes
C(18a) C(19a) 1.479 . . yes
C(18b) C(19b) 1.460 . . yes
C(19a) C(20a) 1.460 . . yes
C(19b) C(20b) 1.448 . . yes

loop_
_geom_contact_atom_site_label_1
_geom_contact_atom_site_label_2
_geom_contact_distance
_geom_contact_site_symmetry_1
_geom_contact_site_symmetry_2
_geom_contact_publ_flag
O(1) C(1) 3.565(8) . 2_456 no
O(1) C(9) 3.596(9) . 2_456 no

loop_
_geom_torsion_atom_site_label_1
_geom_torsion_atom_site_label_2
_geom_torsion_atom_site_label_3
_geom_torsion_atom_site_label_4
_geom_torsion_site_symmetry_1
_geom_torsion_site_symmetry_2
_geom_torsion_site_symmetry_3
_geom_torsion_site_symmetry_4
_geom_torsion
_geom_torsion_publ_flag
Ta(1) P(1) C(1) Si(1) . . . . 4.2(5) no
Ta(1) P(2) C(2) Si(1) . . . . -40.7(5) no
Ta(1) P(3) C(3) Si(1) . . . . 43.7(4) no
I(1) Ta(1) P(1) C(1) . . . . -137.5(3) no
I(1) Ta(1) P(1) C(8) . . . . -16.0(3) no
I(1) Ta(1) P(1) C(9) . . . . 102.0(3) no
I(1) Ta(1) P(2) C(2) . . . . 166.7(3) no
I(1) Ta(1) P(2) C(10) . . . . 44.1(4) no
I(1) Ta(1) P(2) C(11) . . . . -78.5(3) no
I(1) Ta(1) P(3) C(3) . . . . -111.2(3) no
I(1) Ta(1) P(3) C(12) . . . . 10.8(5) no
I(1) Ta(1) P(3) C(13) . . . . 134.0(3) no
I(1) Ta(1) P(4) C(14) . . . . -52.9(4) no
I(1) Ta(1) P(4) C(15) . . . . 69.6(3) no
I(1) Ta(1) P(4) C(16) . . . . -177.6(3) no
I(1) Ta(1) N(1) O(1) . . . . 99.2(3) no
I(2) Ta(1) P(1) C(1) . . . . 131.3(3) no
I(2) Ta(1) P(1) C(8) . . . . -107.2(3) no
I(2) Ta(1) P(1) C(9) . . . . 10.8(3) no
I(2) Ta(1) P(2) C(2) . . . . 107.1(3) no
I(2) Ta(1) P(2) C(10) . . . . -15.5(5) no
I(2) Ta(1) P(2) C(11) . . . . -138.2(3) no
I(2) Ta(1) P(3) C(3) . . . . -167.0(3) no
I(2) Ta(1) P(3) C(12) . . . . -45.1(4) no
I(2) Ta(1) P(3) C(13) . . . . 78.2(3) no
I(2) Ta(1) P(4) C(14) . . . . 40.9(4) no
I(2) Ta(1) P(4) C(15) . . . . 163.4(3) no
I(2) Ta(1) P(4) C(16) . . . . -83.8(3) no
I(2) Ta(1) N(1) O(1) . . . . -136.9(3) no
P(1) Ta(1) P(2) C(2) . . . . 77.1(3) no
P(1) Ta(1) P(2) C(10) . . . . -45.4(4) no
P(1) Ta(1) P(2) C(11) . . . . -168.1(3) no
P(1) Ta(1) P(3) C(3) . . . . -77.9(3) no
P(1) Ta(1) P(3) C(12) . . . . 44.1(4) no
P(1) Ta(1) P(3) C(13) . . . . 167.4(3) no
P(1) Ta(1) P(4) C(14) . . . . -7.3(5) no
P(1) Ta(1) P(4) C(15) . . . . 115.1(3) no
P(1) Ta(1) P(4) C(16) . . . . -132.1(4) no
P(1) Ta(1) N(1) O(1) . . . . -18.6(3) no
P(1) C(1) Si(1) C(2) . . . . 56.5(5) no
P(1) C(1) Si(1) C(3) . . . . -61.9(5) no
P(1) C(1) Si(1) C(4) . . . . 178.1(4) no
P(2) Ta(1) P(1) C(1) . . . . -58.0(3) no
P(2) Ta(1) P(1) C(8) . . . . 63.4(3) no
P(2) Ta(1) P(1) C(9) . . . . -178.6(3) no
P(2) Ta(1) P(3) C(3) . . . . -6.0(3) no
P(2) Ta(1) P(3) C(12) . . . . 116.0(4) no
P(2) Ta(1) P(3) C(13) . . . . -120.7(3) no
P(2) Ta(1) P(4) C(14) . . . . -124.2(4) no
P(2) Ta(1) P(4) C(15) . . . . -1.8(3) no
P(2) Ta(1) P(4) C(16) . . . . 111.0(3) no
P(2) Ta(1) N(1) O(1) . . . . 37.9(3) no
P(2) C(2) Si(1) C(1) . . . . -36.3(6) no
P(2) C(2) Si(1) C(3) . . . . 84.5(5) no
P(2) C(2) Si(1) C(4) . . . . -156.7(4) no
P(3) Ta(1) P(1) C(1) . . . . 52.4(3) no
P(3) Ta(1) P(1) C(8) . . . . 173.8(3) no
P(3) Ta(1) P(1) C(9) . . . . -68.2(3) no
P(3) Ta(1) P(2) C(2) . . . . 4.6(3) no
P(3) Ta(1) P(2) C(10) . . . . -118.0(4) no
P(3) Ta(1) P(2) C(11) . . . . 119.3(3) no
P(3) Ta(1) P(4) C(14) . . . . 112.3(4) no
P(3) Ta(1) P(4) C(15) . . . . -125.3(3) no
P(3) Ta(1) P(4) C(16) . . . . -12.5(3) no
P(3) Ta(1) N(1) O(1) . . . . -76.8(3) no
P(3) C(3) Si(1) C(1) . . . . 34.6(5) no
P(3) C(3) Si(1) C(2) . . . . -86.9(4) no
P(3) C(3) Si(1) C(4) . . . . 153.9(4) no
P(4) Ta(1) P(1) C(1) . . . . 178.4(3) no
P(4) Ta(1) P(1) C(8) . . . . -60.2(4) no
P(4) Ta(1) P(1) C(9) . . . . 57.8(3) no
P(4) Ta(1) P(2) C(2) . . . . -123.2(3) no
P(4) Ta(1) P(2) C(10) . . . . 114.3(4) no
P(4) Ta(1) P(2) C(11) . . . . -8.4(3) no
P(4) Ta(1) P(3) C(3) . . . . 121.8(3) no
P(4) Ta(1) P(3) C(12) . . . . -116.2(4) no
P(4) Ta(1) P(3) C(13) . . . . 7.1(3) no
P(4) Ta(1) N(1) O(1) . . . . 160.7(3) no
Si(1) C(1) P(1) C(8) . . . . -125.9(4) no
Si(1) C(1) P(1) C(9) . . . . 132.4(4) no
Si(1) C(2) P(2) C(10) . . . . 98.3(5) no
Si(1) C(2) P(2) C(11) . . . . -158.8(5) no
Si(1) C(3) P(3) C(12) . . . . -94.8(4) no
Si(1) C(3) P(3) C(13) . . . . 161.7(4) no
O(2a) C(17a) C(18a) C(19a) . . . . -26.4297(1) no
O(2a) C(20a) C(19a) C(18a) . . . . -20.1016(4) no
O(2b) C(17b) C(18b) C(19b) . . . . 25.3539(8) no
O(2b) C(20b) C(19b) C(18b) . . . . 26.3141(6) no
N(1) Ta(1) P(1) C(1) . . . . -3.6(4) no
N(1) Ta(1) P(1) C(8) . . . . 117.9(4) no
N(1) Ta(1) P(1) C(9) . . . . -124.1(4) no
N(1) Ta(1) P(2) C(2) . . . . -59.9(3) no
N(1) Ta(1) P(2) C(10) . . . . 177.5(4) no
N(1) Ta(1) P(2) C(11) . . . . 54.9(3) no
N(1) Ta(1) P(3) C(3) . . . . 58.3(3) no
N(1) Ta(1) P(3) C(12) . . . . -179.7(4) no
N(1) Ta(1) P(3) C(13) . . . . -56.5(4) no
N(1) Ta(1) P(4) C(14) . . . . 174.2(5) no
N(1) Ta(1) P(4) C(15) . . . . -63.3(4) no
N(1) Ta(1) P(4) C(16) . . . . 49.5(4) no
C(1) Si(1) C(4) C(5) . . . . -60.7(6) no
C(1) Si(1) C(4) C(6) . . . . 59.5(7) no
C(1) Si(1) C(4) C(7) . . . . 179.7(6) no
C(2) Si(1) C(4) C(5) . . . . 61.8(6) no
C(2) Si(1) C(4) C(6) . . . . -178.0(6) no
C(2) Si(1) C(4) C(7) . . . . -57.8(7) no
C(3) Si(1) C(4) C(5) . . . . 178.7(6) no
C(3) Si(1) C(4) C(6) . . . . -61.0(6) no
C(3) Si(1) C(4) C(7) . . . . 59.2(7) no
C(17a) O(2a) C(20a) C(19a) . . . . 4.2546 no
C(17a) C(18a) C(19a) C(20a) . . . . 28.5919(6) no
C(17b) O(2b) C(20b) C(19b) . . . . -10.5319(3) no
C(17b) C(18b) C(19b) C(20b) . . . . -31.9974(7) no
C(18a) C(17a) O(2a) C(20a) . . . . 13.8010(5) no
C(18b) C(17b) O(2b) C(20b) . . . . -9.3408(3) no
